data_1515906
loop_
_publ_author_name
'Brown-Xu, Samantha E.'
'Chisholm, Malcolm H.'
'Durr, Christopher B.'
'Lewis, Sharlene A.'
'Spilker, Thomas F.'
'Young, Philip J.'

_publ_section_title
;
 Molybdenum--molybdenum quadruple bonds supported by 9,10-anthraquinone
 carboxylate ligands. Molecular, electronic, ground state and unusual
 photoexcited state properties
;
_journal_issue 7
_journal_name_full 'Chemical Science'
_journal_page_first 2657
_journal_paper_doi 10.1039/c4sc00341a
_journal_volume 5
_journal_year 2014
_chemical_compound_source 'synthesis as described'
_chemical_formula_moiety 'C60 H52 Mo2 N6 O10'
_chemical_formula_sum 'C60 H52 Mo2 N6 O10'
_chemical_formula_weight 1208.96
_chemical_name_common Chisholm1929
_chemical_name_systematic
;
 ?
;
_space_group_IT_number 2
_symmetry_cell_setting triclinic
_symmetry_Int_Tables_number 2
_symmetry_space_group_name_Hall '-P 1'
_symmetry_space_group_name_H-M 'P -1'
_atom_sites_solution_hydrogens geom
_atom_sites_solution_primary direct
_atom_sites_solution_secondary difmap
_audit_conform_dict_location ftp://ftp.iucr.org/pub/cif_core.dic
_audit_conform_dict_name cif_core.dic
_audit_conform_dict_version 2.4
_audit_creation_date 2013-02-04
_audit_creation_method 'WinGX routine CIF_UPDATE'
_cell_angle_alpha 100.1970(10)
_cell_angle_beta 100.3510(10)
_cell_angle_gamma 100.7980(10)
_cell_formula_units_Z 2
_cell_length_a 9.8000(2)
_cell_length_b 12.6442(2)
_cell_length_c 23.2653(3)
_cell_measurement_reflns_used 12416
_cell_measurement_temperature 150(2)
_cell_measurement_theta_max 27.485
_cell_measurement_theta_min 1.018
_cell_measurement_wavelength 0.71073
_cell_volume 2718.72(8)
_computing_cell_refinement 'HKL Scalepack (Otwinowski & Minor 1997)'
_computing_data_collection 'Collect (Bruker AXS BV, 1997-2004)'
_computing_data_reduction 'HKL Denzo and Scalepack (Otwinowski & Minor 1997)'
_computing_molecular_graphics 'Ortep-3 for Windows (Farrugia, 1997)'
_computing_publication_material 'WinGX publication routines (Farrugia, 1999)'
_computing_structure_refinement 'SHELXL-97 (Sheldrick, 2008)'
_diffrn_ambient_temperature 150(2)
_diffrn_detector 'CCD plate'
_diffrn_detector_area_resol_mean 9
_diffrn_measured_fraction_theta_full 0.999
_diffrn_measured_fraction_theta_max 0.999
_diffrn_measurement_device '95mm CCD camera on \k-goniostat'
_diffrn_measurement_device_type KappaCCD
_diffrn_measurement_method CCD
_diffrn_orient_matrix_type 'by Bruker AXS Collect from scalepack cell'
_diffrn_orient_matrix_UB_11 0.0575213
_diffrn_orient_matrix_UB_12 0.0524242
_diffrn_orient_matrix_UB_13 0.0376043
_diffrn_orient_matrix_UB_21 0.0558873
_diffrn_orient_matrix_UB_22 0.0418399
_diffrn_orient_matrix_UB_23 -0.0240705
_diffrn_orient_matrix_UB_31 -0.0700618
_diffrn_orient_matrix_UB_32 0.0480319
_diffrn_orient_matrix_UB_33 -0.0033091
_diffrn_radiation_monochromator graphite
_diffrn_radiation_probe x-ray
_diffrn_radiation_type MoK\a
_diffrn_radiation_wavelength 0.71073
_diffrn_reflns_av_R_equivalents 0.052
_diffrn_reflns_limit_h_max 12
_diffrn_reflns_limit_h_min -12
_diffrn_reflns_limit_k_max 16
_diffrn_reflns_limit_k_min -16
_diffrn_reflns_limit_l_max 30
_diffrn_reflns_limit_l_min 0
_diffrn_reflns_number 12452
_diffrn_reflns_theta_full 27.47
_diffrn_reflns_theta_max 27.47
_diffrn_reflns_theta_min 1.68
_diffrn_source 'Enraf Nonius FR590'
_exptl_absorpt_coefficient_mu 0.527
_exptl_absorpt_correction_T_max 0.939
_exptl_absorpt_correction_T_min 0.837
_exptl_absorpt_correction_type multi-scan
_exptl_absorpt_process_details 'HKL Scalepack (Otwinowski & Minor, 1997)'
_exptl_crystal_colour 'dark green'
_exptl_crystal_density_diffrn 1.477
_exptl_crystal_density_method 'not measured'
_exptl_crystal_description rod
_exptl_crystal_F_000 1236
_exptl_crystal_size_max 0.38
_exptl_crystal_size_mid 0.15
_exptl_crystal_size_min 0.12
_platon_squeeze_details
;
 Several residual "Q" peaks remained in the difference map after final 
 refinement that could not be modeled as solvent. The PLATON squeeze 
 program was utilized to remove the residual electron density. The program
 removed 30 electrons from the solvent accessible void which likely correlates 
 to disordered Hexanes which was used in crystallization. 
;
_platon_squeeze_void_average_x 0.000
_platon_squeeze_void_average_y 0.500
_platon_squeeze_void_average_z 0.500
_platon_squeeze_void_content Hexanes
_platon_squeeze_void_count_electrons 30
_platon_squeeze_void_volume 122
_refine_diff_density_max 1.253
_refine_diff_density_min -0.402
_refine_diff_density_rms 0.082
_refine_ls_extinction_method none
_refine_ls_goodness_of_fit_ref 1.022
_refine_ls_hydrogen_treatment constr
_refine_ls_matrix_type full
_refine_ls_number_parameters 703
_refine_ls_number_reflns 12452
_refine_ls_number_restraints 0
_refine_ls_restrained_S_all 1.022
_refine_ls_R_factor_all 0.0843
_refine_ls_R_factor_gt 0.0449
_refine_ls_shift/su_max 0.001
_refine_ls_shift/su_mean 0
_refine_ls_structure_factor_coef Fsqd
_refine_ls_weighting_details 'calc w=1/[\s^2^(Fo^2^)+(0.0595P)^2^+0.0000P] where P=(Fo^2^+2Fc^2^)/3'
_refine_ls_weighting_scheme calc
_refine_ls_wR_factor_gt 0.1006
_refine_ls_wR_factor_ref 0.1108
_reflns_number_gt 8230
_reflns_number_total 12452
_reflns_threshold_expression >2\s(I)
_cod_data_source_file c4sc00341a2.cif
_cod_data_source_block global
_cod_depositor_comments 'Adding full bibliography for 1515906.cif.'
_cod_original_sg_symbol_H-M P-1
_cod_database_code 1515906

loop_
_symmetry_equiv_pos_as_xyz
'x, y, z'
'-x, -y, -z'

loop_
_atom_site_label
_atom_site_type_symbol
_atom_site_fract_x
_atom_site_fract_y
_atom_site_fract_z
_atom_site_U_iso_or_equiv
_atom_site_adp_type
_atom_site_occupancy
_atom_site_symmetry_multiplicity
_atom_site_calc_flag
_atom_site_refinement_flags
C1 C 0.3961(3) 0.3014(2) 0.36058(13) 0.0400(7) Uani 1 1 d .
H1 H 0.468 0.3471 0.393 0.048 Uiso 1 1 calc R
C2 C 0.4940(3) 0.4053(2) 0.29653(13) 0.0385(7) Uani 1 1 d .
C3 C 0.6359(3) 0.4329(2) 0.32705(13) 0.0420(7) Uani 1 1 d .
H3 H 0.668 0.3919 0.3551 0.05 Uiso 1 1 calc R
C4 C 0.7309(3) 0.5198(3) 0.31681(13) 0.0436(7) Uani 1 1 d .
H4 H 0.8268 0.539 0.3388 0.052 Uiso 1 1 calc R
C5 C 0.6871(3) 0.5794(3) 0.27450(13) 0.0424(7) Uani 1 1 d .
C6 C 0.5483(3) 0.5505(3) 0.24287(13) 0.0455(8) Uani 1 1 d .
H6 H 0.5175 0.5906 0.2141 0.055 Uiso 1 1 calc R
C7 C 0.4522(3) 0.4631(2) 0.25258(13) 0.0441(7) Uani 1 1 d .
H7 H 0.3574 0.4422 0.2293 0.053 Uiso 1 1 calc R
C8 C 0.7462(4) 0.7292(3) 0.22804(15) 0.0587(9) Uani 1 1 d .
H8A H 0.8279 0.7868 0.2275 0.088 Uiso 1 1 calc R
H8B H 0.6717 0.7634 0.2408 0.088 Uiso 1 1 calc R
H8C H 0.709 0.6822 0.1878 0.088 Uiso 1 1 calc R
C9 C 0.2946(3) 0.2147(2) 0.43050(12) 0.0389(7) Uani 1 1 d .
C10 C 0.3246(3) 0.3082(3) 0.47594(13) 0.0465(8) Uani 1 1 d .
H10 H 0.3585 0.3784 0.4679 0.056 Uiso 1 1 calc R
C11 C 0.3058(3) 0.3014(3) 0.53295(14) 0.0501(8) Uani 1 1 d .
H11 H 0.3287 0.3663 0.5637 0.06 Uiso 1 1 calc R
C12 C 0.2538(3) 0.2000(3) 0.54497(13) 0.0460(8) Uani 1 1 d .
C13 C 0.2244(3) 0.1056(3) 0.50037(13) 0.0473(8) Uani 1 1 d .
H13 H 0.1896 0.0355 0.5082 0.057 Uiso 1 1 calc R
C14 C 0.2464(3) 0.1144(3) 0.44371(13) 0.0465(8) Uani 1 1 d .
H14 H 0.2276 0.0492 0.4133 0.056 Uiso 1 1 calc R
C15 C 0.1898(4) 0.0999(3) 0.61699(15) 0.0673(11) Uani 1 1 d .
H15A H 0.1807 0.112 0.6588 0.101 Uiso 1 1 calc R
H15B H 0.259 0.0543 0.6115 0.101 Uiso 1 1 calc R
H15C H 0.0971 0.0622 0.5907 0.101 Uiso 1 1 calc R
C16 C -0.0150(3) 0.2959(2) 0.27739(12) 0.0378(7) Uani 1 1 d .
H16 H -0.087 0.3365 0.2791 0.045 Uiso 1 1 calc R
C17 C 0.0689(3) 0.3984(2) 0.20977(12) 0.0356(6) Uani 1 1 d .
C18 C 0.1004(3) 0.3818(2) 0.15256(13) 0.0392(7) Uani 1 1 d .
H18 H 0.1193 0.3133 0.1358 0.047 Uiso 1 1 calc R
C19 C 0.1043(3) 0.4641(2) 0.12052(13) 0.0403(7) Uani 1 1 d .
H19 H 0.1245 0.4514 0.0818 0.048 Uiso 1 1 calc R
C20 C 0.0789(3) 0.5648(2) 0.14439(13) 0.0401(7) Uani 1 1 d .
C21 C 0.0464(3) 0.5825(2) 0.20023(13) 0.0415(7) Uani 1 1 d .
H21 H 0.0267 0.6509 0.2166 0.05 Uiso 1 1 calc R
C22 C 0.0428(3) 0.4994(2) 0.23226(13) 0.0408(7) Uani 1 1 d .
H22 H 0.0216 0.5126 0.2708 0.049 Uiso 1 1 calc R
C23 C 0.0998(5) 0.7520(3) 0.13716(17) 0.0748(12) Uani 1 1 d .
H23A H 0.102 0.7981 0.1075 0.112 Uiso 1 1 calc R
H23B H 0.1891 0.776 0.1676 0.112 Uiso 1 1 calc R
H23C H 0.0197 0.7592 0.1563 0.112 Uiso 1 1 calc R
C24 C -0.1093(3) 0.1994(2) 0.34473(13) 0.0381(7) Uani 1 1 d .
C25 C -0.2517(3) 0.1580(2) 0.31853(13) 0.0439(7) Uani 1 1 d .
H25 H -0.2821 0.1431 0.2762 0.053 Uiso 1 1 calc R
C26 C -0.3508(3) 0.1381(3) 0.35305(14) 0.0475(8) Uani 1 1 d .
H26 H -0.4489 0.1119 0.3343 0.057 Uiso 1 1 calc R
C27 C -0.3086(3) 0.1557(3) 0.41405(13) 0.0441(7) Uani 1 1 d .
C28 C -0.1679(3) 0.1943(3) 0.44124(14) 0.0577(9) Uani 1 1 d .
H28 H -0.1377 0.2062 0.4835 0.069 Uiso 1 1 calc R
C29 C -0.0688(3) 0.2160(3) 0.40605(14) 0.0589(10) Uani 1 1 d .
H29 H 0.0291 0.243 0.4249 0.071 Uiso 1 1 calc R
C30 C -0.3804(4) 0.1564(3) 0.50699(14) 0.0614(10) Uani 1 1 d .
H30A H -0.4648 0.1321 0.5225 0.092 Uiso 1 1 calc R
H30B H -0.3463 0.2365 0.5205 0.092 Uiso 1 1 calc R
H30C H -0.3053 0.1202 0.5219 0.092 Uiso 1 1 calc R
C31 C 0.3484(3) 0.0111(2) 0.23815(12) 0.0362(7) Uani 1 1 d .
H31 H 0.3968 -0.0444 0.2257 0.043 Uiso 1 1 calc R
C32 C 0.4479(3) 0.1086(2) 0.17282(12) 0.0359(6) Uani 1 1 d .
C33 C 0.4200(3) 0.0260(3) 0.12144(13) 0.0449(8) Uani 1 1 d .
H33 H 0.3423 -0.0355 0.1149 0.054 Uiso 1 1 calc R
C34 C 0.5031(3) 0.0323(3) 0.07999(13) 0.0469(8) Uani 1 1 d .
H34 H 0.4835 -0.025 0.0451 0.056 Uiso 1 1 calc R
C35 C 0.6164(3) 0.1229(3) 0.08925(13) 0.0420(7) Uani 1 1 d .
C36 C 0.6450(3) 0.2061(3) 0.13962(13) 0.0437(7) Uani 1 1 d .
H36 H 0.7226 0.2676 0.1462 0.052 Uiso 1 1 calc R
C37 C 0.5588(3) 0.1989(2) 0.18064(13) 0.0407(7) Uani 1 1 d .
H37 H 0.5765 0.2573 0.2148 0.049 Uiso 1 1 calc R
C38 C 0.8204(3) 0.2029(3) 0.05585(15) 0.0532(8) Uani 1 1 d .
H38A H 0.8633 0.194 0.0209 0.08 Uiso 1 1 calc R
H38B H 0.8864 0.1941 0.0908 0.08 Uiso 1 1 calc R
H38C H 0.8003 0.2765 0.0638 0.08 Uiso 1 1 calc R
C39 C 0.2569(3) -0.0973(2) 0.30198(12) 0.0362(7) Uani 1 1 d .
C40 C 0.1305(3) -0.1371(2) 0.31887(12) 0.0390(7) Uani 1 1 d .
H40 H 0.054 -0.1011 0.3125 0.047 Uiso 1 1 calc R
C41 C 0.1146(3) -0.2280(2) 0.34466(12) 0.0412(7) Uani 1 1 d .
H41 H 0.0286 -0.2527 0.3567 0.049 Uiso 1 1 calc R
C42 C 0.2235(4) -0.2828(2) 0.35295(13) 0.0454(8) Uani 1 1 d .
C43 C 0.3495(4) -0.2453(3) 0.33693(14) 0.0520(8) Uani 1 1 d .
H43 H 0.4246 -0.2829 0.3424 0.062 Uiso 1 1 calc R
C44 C 0.3656(3) -0.1521(3) 0.31272(13) 0.0497(8) Uani 1 1 d .
H44 H 0.4541 -0.125 0.3032 0.06 Uiso 1 1 calc R
C45 C 0.2902(5) -0.4450(3) 0.37581(17) 0.0794(12) Uani 1 1 d .
H45A H 0.2582 -0.5064 0.3943 0.119 Uiso 1 1 calc R
H45B H 0.3856 -0.4039 0.398 0.119 Uiso 1 1 calc R
H45C H 0.293 -0.4739 0.3342 0.119 Uiso 1 1 calc R
C46 C -0.0154(3) 0.0284(2) 0.16924(13) 0.0351(6) Uani 1 1 d .
C47 C -0.1117(3) -0.0494(2) 0.11607(12) 0.0350(6) Uani 1 1 d .
C48 C -0.0726(3) -0.0615(2) 0.06070(13) 0.0400(7) Uani 1 1 d .
H48 H 0.0133 -0.0162 0.0572 0.048 Uiso 1 1 calc R
C49 C -0.1550(3) -0.1370(2) 0.01159(13) 0.0413(7) Uani 1 1 d .
H49 H -0.1248 -0.145 -0.0252 0.05 Uiso 1 1 calc R
C50 C -0.2839(3) -0.2028(2) 0.01507(12) 0.0366(7) Uani 1 1 d .
C51 C -0.3699(3) -0.2862(2) -0.03827(14) 0.0422(7) Uani 1 1 d .
C52 C -0.5052(3) -0.3547(2) -0.03264(13) 0.0390(7) Uani 1 1 d .
C53 C -0.5892(3) -0.4344(3) -0.08163(14) 0.0498(8) Uani 1 1 d .
H53 H -0.5593 -0.4447 -0.1185 0.06 Uiso 1 1 calc R
C54 C -0.7158(3) -0.4988(3) -0.07706(15) 0.0513(8) Uani 1 1 d .
H54 H -0.7721 -0.5534 -0.1106 0.062 Uiso 1 1 calc R
C55 C -0.7604(3) -0.4840(3) -0.02395(14) 0.0495(8) Uani 1 1 d .
H55 H -0.8476 -0.5282 -0.021 0.059 Uiso 1 1 calc R
C56 C -0.6791(3) -0.4053(2) 0.02480(14) 0.0467(8) Uani 1 1 d .
H56 H -0.7105 -0.3954 0.0613 0.056 Uiso 1 1 calc R
C57 C -0.5506(3) -0.3398(2) 0.02111(13) 0.0397(7) Uani 1 1 d .
C58 C -0.4650(3) -0.2568(2) 0.07460(13) 0.0413(7) Uani 1 1 d .
C59 C -0.3262(3) -0.1891(2) 0.07021(12) 0.0360(7) Uani 1 1 d .
C60 C -0.2407(3) -0.1132(2) 0.11941(12) 0.0366(7) Uani 1 1 d .
H60 H -0.2706 -0.1043 0.1563 0.044 Uiso 1 1 calc R
Mo1 Mo 0.14379(3) 0.12071(2) 0.294492(11) 0.03504(8) Uani 1 1 d .
Mo2 Mo 0.22628(2) 0.209935(19) 0.236008(11) 0.03477(8) Uani 1 1 d .
N1 N 0.3894(2) 0.31861(18) 0.30567(10) 0.0356(5) Uani 1 1 d .
N2 N 0.3013(2) 0.21937(19) 0.37004(10) 0.0376(6) Uani 1 1 d .
N3 N 0.0770(2) 0.31348(18) 0.24202(10) 0.0357(5) Uani 1 1 d .
N4 N -0.0036(2) 0.22080(19) 0.30978(10) 0.0364(5) Uani 1 1 d .
N5 N 0.3627(2) 0.10150(18) 0.21692(10) 0.0340(5) Uani 1 1 d .
N6 N 0.2651(2) -0.00216(18) 0.27741(9) 0.0343(5) Uani 1 1 d .
O1 O 0.7898(2) 0.66426(18) 0.26862(9) 0.0505(5) Uani 1 1 d .
O2 O 0.2367(3) 0.20224(19) 0.60253(9) 0.0613(6) Uani 1 1 d .
O3 O 0.0834(2) 0.64076(17) 0.10855(9) 0.0488(5) Uani 1 1 d .
O4 O -0.4158(2) 0.1279(2) 0.44372(10) 0.0613(6) Uani 1 1 d .
O5 O 0.6915(2) 0.12177(18) 0.04443(9) 0.0549(6) Uani 1 1 d .
O6 O 0.1948(3) -0.37406(17) 0.37726(9) 0.0573(6) Uani 1 1 d .
O7 O 0.07642(19) 0.10602(15) 0.15999(8) 0.0350(4) Uani 1 1 d .
O8 O -0.02171(19) 0.01504(15) 0.22165(8) 0.0345(4) Uani 1 1 d .
O9 O -0.3298(2) -0.29853(19) -0.08539(9) 0.0583(6) Uani 1 1 d .
O10 O -0.5045(2) -0.24308(19) 0.12212(9) 0.0595(6) Uani 1 1 d .

loop_
_atom_site_aniso_label
_atom_site_aniso_U_11
_atom_site_aniso_U_22
_atom_site_aniso_U_33
_atom_site_aniso_U_23
_atom_site_aniso_U_13
_atom_site_aniso_U_12
C1 0.0340(16) 0.0404(17) 0.0403(18) 0.0020(14) 0.0033(13) 0.0059(13)
C2 0.0336(16) 0.0362(17) 0.0396(16) -0.0002(13) 0.0088(13) -0.0002(13)
C3 0.0390(17) 0.0429(18) 0.0405(17) 0.0059(14) 0.0081(14) 0.0041(14)
C4 0.0321(16) 0.0521(19) 0.0382(17) 0.0033(15) 0.0045(13) -0.0016(14)
C5 0.0341(16) 0.0460(18) 0.0397(17) -0.0006(14) 0.0131(14) -0.0050(14)
C6 0.0422(18) 0.0481(19) 0.0400(17) 0.0087(14) 0.0058(14) -0.0010(15)
C7 0.0378(17) 0.0432(18) 0.0482(19) 0.0082(15) 0.0147(15) -0.0016(14)
C8 0.058(2) 0.054(2) 0.054(2) 0.0106(18) 0.0101(17) -0.0102(17)
C9 0.0339(16) 0.0427(18) 0.0362(16) 0.0052(14) 0.0057(13) 0.0047(13)
C10 0.0468(19) 0.0433(19) 0.0453(18) 0.0047(15) 0.0095(15) 0.0054(15)
C11 0.051(2) 0.047(2) 0.0458(19) -0.0014(16) 0.0131(16) 0.0051(16)
C12 0.0479(19) 0.055(2) 0.0327(17) 0.0009(15) 0.0122(14) 0.0102(16)
C13 0.0497(19) 0.0450(19) 0.0467(19) 0.0093(15) 0.0144(16) 0.0069(15)
C14 0.0522(19) 0.0454(19) 0.0364(17) 0.0006(14) 0.0108(15) 0.0042(15)
C15 0.098(3) 0.068(3) 0.045(2) 0.0167(18) 0.025(2) 0.026(2)
C16 0.0342(16) 0.0326(16) 0.0430(17) 0.0053(13) 0.0055(13) 0.0043(13)
C17 0.0289(15) 0.0321(16) 0.0422(17) 0.0090(13) 0.0038(13) 0.0008(12)
C18 0.0372(16) 0.0304(16) 0.0472(18) 0.0054(13) 0.0107(14) 0.0025(13)
C19 0.0398(17) 0.0394(17) 0.0412(17) 0.0087(14) 0.0115(14) 0.0047(14)
C20 0.0347(16) 0.0344(17) 0.0488(19) 0.0134(14) 0.0028(14) 0.0041(13)
C21 0.0458(18) 0.0300(16) 0.0476(18) 0.0062(14) 0.0079(15) 0.0106(14)
C22 0.0434(18) 0.0389(17) 0.0380(16) 0.0055(14) 0.0091(14) 0.0069(14)
C23 0.113(3) 0.041(2) 0.080(3) 0.028(2) 0.027(2) 0.021(2)
C24 0.0358(16) 0.0369(17) 0.0415(17) 0.0088(13) 0.0090(14) 0.0076(13)
C25 0.0433(18) 0.0511(19) 0.0353(16) 0.0121(14) 0.0042(14) 0.0076(15)
C26 0.0314(16) 0.056(2) 0.0478(19) 0.0082(16) 0.0008(14) 0.0019(15)
C27 0.0359(17) 0.053(2) 0.0426(18) 0.0087(15) 0.0092(14) 0.0089(15)
C28 0.046(2) 0.086(3) 0.0340(17) 0.0015(17) 0.0097(15) 0.0077(19)
C29 0.0310(17) 0.089(3) 0.0419(19) 0.0013(18) 0.0024(15) -0.0044(17)
C30 0.052(2) 0.087(3) 0.049(2) 0.0126(19) 0.0209(17) 0.016(2)
C31 0.0322(15) 0.0386(17) 0.0336(15) 0.0043(13) 0.0022(12) 0.0057(13)
C32 0.0346(16) 0.0384(16) 0.0349(16) 0.0108(13) 0.0066(13) 0.0072(13)
C33 0.0427(18) 0.0436(18) 0.0427(18) 0.0109(15) 0.0068(15) -0.0034(15)
C34 0.054(2) 0.0421(18) 0.0384(17) 0.0040(14) 0.0101(15) 0.0007(15)
C35 0.0394(17) 0.0486(19) 0.0385(17) 0.0126(15) 0.0095(14) 0.0077(15)
C36 0.0382(17) 0.0452(19) 0.0437(18) 0.0120(15) 0.0072(14) -0.0004(14)
C37 0.0389(17) 0.0403(17) 0.0363(16) 0.0055(13) 0.0042(13) -0.0007(14)
C38 0.0400(18) 0.057(2) 0.064(2) 0.0168(18) 0.0174(16) 0.0055(16)
C39 0.0412(17) 0.0365(16) 0.0294(15) 0.0067(12) 0.0046(13) 0.0082(13)
C40 0.0399(17) 0.0345(16) 0.0394(16) 0.0083(13) 0.0025(13) 0.0067(13)
C41 0.0451(18) 0.0392(17) 0.0353(16) 0.0079(13) 0.0049(14) 0.0039(14)
C42 0.067(2) 0.0352(17) 0.0352(16) 0.0113(14) 0.0075(15) 0.0134(16)
C43 0.062(2) 0.057(2) 0.051(2) 0.0212(17) 0.0183(17) 0.0318(18)
C44 0.049(2) 0.062(2) 0.0464(19) 0.0200(17) 0.0163(16) 0.0204(17)
C45 0.117(4) 0.062(3) 0.076(3) 0.031(2) 0.023(3) 0.045(3)
C46 0.0317(15) 0.0303(15) 0.0443(17) 0.0135(13) 0.0070(13) 0.0055(12)
C47 0.0338(15) 0.0304(15) 0.0417(17) 0.0144(13) 0.0073(13) 0.0042(12)
C48 0.0388(17) 0.0377(17) 0.0436(18) 0.0154(14) 0.0099(14) 0.0024(13)
C49 0.0429(18) 0.0446(18) 0.0382(17) 0.0107(14) 0.0145(14) 0.0077(15)
C50 0.0355(16) 0.0337(16) 0.0399(16) 0.0098(13) 0.0060(13) 0.0065(13)
C51 0.0393(17) 0.0401(18) 0.0467(18) 0.0042(14) 0.0100(15) 0.0125(14)
C52 0.0366(16) 0.0349(16) 0.0424(17) 0.0050(13) 0.0042(14) 0.0083(13)
C53 0.0460(19) 0.051(2) 0.0472(19) 0.0002(16) 0.0076(16) 0.0115(16)
C54 0.0446(19) 0.0437(19) 0.052(2) -0.0014(16) -0.0022(16) 0.0010(15)
C55 0.0410(18) 0.0429(19) 0.055(2) 0.0116(16) -0.0003(16) -0.0048(15)
C56 0.0373(17) 0.0481(19) 0.0488(19) 0.0146(15) 0.0032(15) -0.0028(15)
C57 0.0352(16) 0.0379(17) 0.0433(17) 0.0100(14) 0.0048(14) 0.0042(13)
C58 0.0363(16) 0.0405(17) 0.0443(18) 0.0105(14) 0.0098(14) -0.0002(14)
C59 0.0376(16) 0.0326(16) 0.0367(16) 0.0088(13) 0.0074(13) 0.0049(13)
C60 0.0367(16) 0.0360(16) 0.0371(16) 0.0124(13) 0.0080(13) 0.0040(13)
Mo1 0.03349(15) 0.03274(15) 0.03643(15) 0.00937(11) 0.00547(11) 0.00185(11)
Mo2 0.03196(15) 0.03118(15) 0.03791(15) 0.00910(11) 0.00487(11) 0.00034(11)
N1 0.0331(13) 0.0331(13) 0.0356(13) 0.0038(10) 0.0056(10) 0.0001(10)
N2 0.0382(14) 0.0363(14) 0.0339(13) 0.0050(11) 0.0055(11) 0.0029(11)
N3 0.0350(13) 0.0298(13) 0.0405(13) 0.0091(11) 0.0081(11) 0.0019(10)
N4 0.0324(13) 0.0374(14) 0.0395(13) 0.0101(11) 0.0093(11) 0.0049(11)
N5 0.0326(13) 0.0339(13) 0.0329(12) 0.0084(10) 0.0058(10) 0.0012(10)
N6 0.0377(13) 0.0335(13) 0.0313(12) 0.0098(10) 0.0059(10) 0.0058(11)
O1 0.0401(12) 0.0555(14) 0.0481(13) 0.0111(11) 0.0101(10) -0.0088(10)
O2 0.0786(17) 0.0599(16) 0.0444(13) 0.0039(12) 0.0236(12) 0.0106(13)
O3 0.0547(13) 0.0393(12) 0.0543(13) 0.0193(10) 0.0124(11) 0.0065(10)
O4 0.0452(13) 0.0882(19) 0.0452(13) 0.0074(12) 0.0158(11) 0.0034(12)
O5 0.0468(13) 0.0643(15) 0.0478(13) 0.0075(11) 0.0157(11) -0.0018(11)
O6 0.0826(17) 0.0443(13) 0.0499(14) 0.0181(11) 0.0112(12) 0.0223(13)
O7 0.0330(10) 0.0310(10) 0.0380(11) 0.0108(8) 0.0051(9) -0.0009(8)
O8 0.0336(10) 0.0330(11) 0.0351(11) 0.0109(9) 0.0067(8) 0.0004(8)
O9 0.0498(14) 0.0685(16) 0.0480(14) -0.0093(11) 0.0193(11) 0.0044(12)
O10 0.0507(14) 0.0723(16) 0.0436(13) 0.0046(12) 0.0149(11) -0.0117(12)

loop_
_atom_type_symbol
_atom_type_description
_atom_type_scat_dispersion_real
_atom_type_scat_dispersion_imag
_atom_type_scat_source
C C 0.0033 0.0016 'International Tables Vol C Tables 4.2.6.8 and 6.1.1.4'
H H 0 0 'International Tables Vol C Tables 4.2.6.8 and 6.1.1.4'
Mo Mo -1.6832 0.6857 'International Tables Vol C Tables 4.2.6.8 and 6.1.1.4'
N N 0.0061 0.0033 'International Tables Vol C Tables 4.2.6.8 and 6.1.1.4'
O O 0.0106 0.006 'International Tables Vol C Tables 4.2.6.8 and 6.1.1.4'

loop_
_geom_angle_atom_site_label_1
_geom_angle_atom_site_label_2
_geom_angle_atom_site_label_3
_geom_angle
N1 C1 N2 119.6(3)
N1 C1 H1 120.2
N2 C1 H1 120.2
C3 C2 C7 118.2(3)
C3 C2 N1 123.8(3)
C7 C2 N1 118.0(3)
C4 C3 C2 120.5(3)
C4 C3 H3 119.7
C2 C3 H3 119.7
C3 C4 C5 120.8(3)
C3 C4 H4 119.6
C5 C4 H4 119.6
O1 C5 C6 125.3(3)
O1 C5 C4 115.7(3)
C6 C5 C4 119.1(3)
C5 C6 C7 120.7(3)
C5 C6 H6 119.7
C7 C6 H6 119.7
C6 C7 C2 120.6(3)
C6 C7 H7 119.7
C2 C7 H7 119.7
O1 C8 H8A 109.5
O1 C8 H8B 109.5
H8A C8 H8B 109.5
O1 C8 H8C 109.5
H8A C8 H8C 109.5
H8B C8 H8C 109.5
C14 C9 C10 118.0(3)
C14 C9 N2 119.2(3)
C10 C9 N2 122.7(3)
C11 C10 C9 121.2(3)
C11 C10 H10 119.4
C9 C10 H10 119.4
C12 C11 C10 120.0(3)
C12 C11 H11 120
C10 C11 H11 120
O2 C12 C11 115.5(3)
O2 C12 C13 124.8(3)
C11 C12 C13 119.7(3)
C12 C13 C14 119.2(3)
C12 C13 H13 120.4
C14 C13 H13 120.4
C9 C14 C13 121.9(3)
C9 C14 H14 119
C13 C14 H14 119
O2 C15 H15A 109.5
O2 C15 H15B 109.5
H15A C15 H15B 109.5
O2 C15 H15C 109.5
H15A C15 H15C 109.5
H15B C15 H15C 109.5
N4 C16 N3 118.7(3)
N4 C16 H16 120.7
N3 C16 H16 120.7
C22 C17 C18 117.5(3)
C22 C17 N3 124.6(3)
C18 C17 N3 117.8(2)
C19 C18 C17 120.7(3)
C19 C18 H18 119.6
C17 C18 H18 119.6
C20 C19 C18 120.5(3)
C20 C19 H19 119.7
C18 C19 H19 119.7
O3 C20 C19 116.0(3)
O3 C20 C21 124.3(3)
C19 C20 C21 119.7(3)
C20 C21 C22 119.5(3)
C20 C21 H21 120.2
C22 C21 H21 120.2
C17 C22 C21 122.0(3)
C17 C22 H22 119
C21 C22 H22 119
O3 C23 H23A 109.5
O3 C23 H23B 109.5
H23A C23 H23B 109.5
O3 C23 H23C 109.5
H23A C23 H23C 109.5
H23B C23 H23C 109.5
C25 C24 C29 117.8(3)
C25 C24 N4 122.0(3)
C29 C24 N4 120.1(3)
C24 C25 C26 120.9(3)
C24 C25 H25 119.6
C26 C25 H25 119.6
C27 C26 C25 120.5(3)
C27 C26 H26 119.8
C25 C26 H26 119.8
C28 C27 C26 120.0(3)
C28 C27 O4 124.5(3)
C26 C27 O4 115.5(3)
C27 C28 C29 119.1(3)
C27 C28 H28 120.5
C29 C28 H28 120.5
C24 C29 C28 121.7(3)
C24 C29 H29 119.1
C28 C29 H29 119.1
O4 C30 H30A 109.5
O4 C30 H30B 109.5
H30A C30 H30B 109.5
O4 C30 H30C 109.5
H30A C30 H30C 109.5
H30B C30 H30C 109.5
N5 C31 N6 119.6(3)
N5 C31 H31 120.2
N6 C31 H31 120.2
C37 C32 C33 118.6(3)
C37 C32 N5 120.3(3)
C33 C32 N5 121.1(2)
C34 C33 C32 120.8(3)
C34 C33 H33 119.6
C32 C33 H33 119.6
C33 C34 C35 119.8(3)
C33 C34 H34 120.1
C35 C34 H34 120.1
C36 C35 O5 124.7(3)
C36 C35 C34 120.3(3)
O5 C35 C34 115.0(3)
C35 C36 C37 119.1(3)
C35 C36 H36 120.4
C37 C36 H36 120.4
C32 C37 C36 121.4(3)
C32 C37 H37 119.3
C36 C37 H37 119.3
O5 C38 H38A 109.5
O5 C38 H38B 109.5
H38A C38 H38B 109.5
O5 C38 H38C 109.5
H38A C38 H38C 109.5
H38B C38 H38C 109.5
C44 C39 C40 117.1(3)
C44 C39 N6 125.5(3)
C40 C39 N6 117.3(2)
C41 C40 C39 121.2(3)
C41 C40 H40 119.4
C39 C40 H40 119.4
C42 C41 C40 120.1(3)
C42 C41 H41 120
C40 C41 H41 120
C43 C42 O6 124.7(3)
C43 C42 C41 120.0(3)
O6 C42 C41 115.3(3)
C42 C43 C44 119.3(3)
C42 C43 H43 120.3
C44 C43 H43 120.3
C39 C44 C43 122.2(3)
C39 C44 H44 118.9
C43 C44 H44 118.9
O6 C45 H45A 109.5
O6 C45 H45B 109.5
H45A C45 H45B 109.5
O6 C45 H45C 109.5
H45A C45 H45C 109.5
H45B C45 H45C 109.5
O8 C46 O7 122.0(3)
O8 C46 C47 120.6(2)
O7 C46 C47 117.3(2)
C60 C47 C48 118.2(3)
C60 C47 C46 121.8(2)
C48 C47 C46 119.9(2)
C49 C48 C47 121.4(3)
C49 C48 H48 119.3
C47 C48 H48 119.3
C48 C49 C50 120.4(3)
C48 C49 H49 119.8
C50 C49 H49 119.8
C49 C50 C59 118.5(3)
C49 C50 C51 119.6(3)
C59 C50 C51 121.8(3)
O9 C51 C50 120.8(3)
O9 C51 C52 121.2(3)
C50 C51 C52 118.0(3)
C53 C52 C57 119.2(3)
C53 C52 C51 119.9(3)
C57 C52 C51 120.9(3)
C54 C53 C52 120.5(3)
C54 C53 H53 119.7
C52 C53 H53 119.7
C55 C54 C53 120.1(3)
C55 C54 H54 119.9
C53 C54 H54 119.9
C56 C55 C54 120.1(3)
C56 C55 H55 119.9
C54 C55 H55 119.9
C55 C56 C57 120.6(3)
C55 C56 H56 119.7
C57 C56 H56 119.7
C52 C57 C56 119.4(3)
C52 C57 C58 121.4(3)
C56 C57 C58 119.1(3)
O10 C58 C57 121.8(3)
O10 C58 C59 119.8(3)
C57 C58 C59 118.4(2)
C60 C59 C50 120.1(3)
C60 C59 C58 120.4(2)
C50 C59 C58 119.4(3)
C59 C60 C47 121.2(3)
C59 C60 H60 119.4
C47 C60 H60 119.4
Mo2 Mo1 N4 93.62(6)
Mo2 Mo1 N2 92.31(6)
N4 Mo1 N2 92.12(9)
Mo2 Mo1 N6 92.72(6)
N4 Mo1 N6 170.95(8)
N2 Mo1 N6 94.06(8)
Mo2 Mo1 O8 91.28(5)
N4 Mo1 O8 87.52(8)
N2 Mo1 O8 176.40(7)
N6 Mo1 O8 85.90(8)
Mo1 Mo2 N1 93.27(6)
Mo1 Mo2 O7 92.33(5)
N1 Mo2 O7 174.01(7)
Mo1 Mo2 N5 92.74(6)
N1 Mo2 N5 92.03(8)
O7 Mo2 N5 85.58(8)
Mo1 Mo2 N3 91.59(6)
N1 Mo2 N3 94.43(9)
O7 Mo2 N3 87.54(8)
N5 Mo2 N3 172.01(8)
C1 N1 C2 118.5(2)
C1 N1 Mo2 117.22(19)
C2 N1 Mo2 124.22(18)
C1 N2 C9 118.3(2)
C1 N2 Mo1 117.56(19)
C9 N2 Mo1 123.13(18)
C16 N3 C17 118.3(2)
C16 N3 Mo2 118.14(19)
C17 N3 Mo2 123.50(18)
C16 N4 C24 117.2(2)
C16 N4 Mo1 117.52(19)
C24 N4 Mo1 124.23(18)
C31 N5 C32 117.0(2)
C31 N5 Mo2 117.81(18)
C32 N5 Mo2 123.92(17)
C31 N6 C39 118.6(2)
C31 N6 Mo1 116.51(18)
C39 N6 Mo1 124.78(18)
C5 O1 C8 116.6(2)
C12 O2 C15 116.9(3)
C20 O3 C23 116.7(2)
C27 O4 C30 117.4(2)
C35 O5 C38 117.1(2)
C42 O6 C45 117.4(3)
C46 O7 Mo2 117.42(17)
C46 O8 Mo1 116.63(17)

loop_
_geom_bond_atom_site_label_1
_geom_bond_atom_site_label_2
_geom_bond_distance
C1 N1 1.326(3)
C1 N2 1.334(3)
C1 H1 0.95
C2 C3 1.391(4)
C2 C7 1.405(4)
C2 N1 1.427(3)
C3 C4 1.385(4)
C3 H3 0.95
C4 C5 1.398(4)
C4 H4 0.95
C5 O1 1.371(3)
C5 C6 1.373(4)
C6 C7 1.391(4)
C6 H6 0.95
C7 H7 0.95
C8 O1 1.417(4)
C8 H8A 0.98
C8 H8B 0.98
C8 H8C 0.98
C9 C14 1.375(4)
C9 C10 1.385(4)
C9 N2 1.431(3)
C10 C11 1.386(4)
C10 H10 0.95
C11 C12 1.385(4)
C11 H11 0.95
C12 O2 1.375(3)
C12 C13 1.382(4)
C13 C14 1.394(4)
C13 H13 0.95
C14 H14 0.95
C15 O2 1.409(4)
C15 H15A 0.98
C15 H15B 0.98
C15 H15C 0.98
C16 N4 1.320(3)
C16 N3 1.340(3)
C16 H16 0.95
C17 C22 1.381(4)
C17 C18 1.409(4)
C17 N3 1.420(3)
C18 C19 1.382(4)
C18 H18 0.95
C19 C20 1.382(4)
C19 H19 0.95
C20 O3 1.378(3)
C20 C21 1.382(4)
C21 C22 1.390(4)
C21 H21 0.95
C22 H22 0.95
C23 O3 1.412(4)
C23 H23A 0.98
C23 H23B 0.98
C23 H23C 0.98
C24 C25 1.378(4)
C24 C29 1.377(4)
C24 N4 1.443(3)
C25 C26 1.383(4)
C25 H25 0.95
C26 C27 1.370(4)
C26 H26 0.95
C27 C28 1.366(4)
C27 O4 1.383(3)
C28 C29 1.398(4)
C28 H28 0.95
C29 H29 0.95
C30 O4 1.414(3)
C30 H30A 0.98
C30 H30B 0.98
C30 H30C 0.98
C31 N5 1.317(3)
C31 N6 1.342(3)
C31 H31 0.95
C32 C37 1.382(4)
C32 C33 1.388(4)
C32 N5 1.439(3)
C33 C34 1.373(4)
C33 H33 0.95
C34 C35 1.393(4)
C34 H34 0.95
C35 C36 1.376(4)
C35 O5 1.380(3)
C36 C37 1.387(4)
C36 H36 0.95
C37 H37 0.95
C38 O5 1.419(3)
C38 H38A 0.98
C38 H38B 0.98
C38 H38C 0.98
C39 C44 1.385(4)
C39 C40 1.398(4)
C39 N6 1.416(3)
C40 C41 1.384(4)
C40 H40 0.95
C41 C42 1.381(4)
C41 H41 0.95
C42 C43 1.377(4)
C42 O6 1.378(3)
C43 C44 1.389(4)
C43 H43 0.95
C44 H44 0.95
C45 O6 1.412(4)
C45 H45A 0.98
C45 H45B 0.98
C45 H45C 0.98
C46 O8 1.271(3)
C46 O7 1.278(3)
C46 C47 1.480(4)
C47 C60 1.389(4)
C47 C48 1.400(4)
C48 C49 1.365(4)
C48 H48 0.95
C49 C50 1.400(4)
C49 H49 0.95
C50 C59 1.410(4)
C50 C51 1.480(4)
C51 O9 1.224(3)
C51 C52 1.482(4)
C52 C53 1.392(4)
C52 C57 1.395(4)
C53 C54 1.384(4)
C53 H53 0.95
C54 C55 1.377(4)
C54 H54 0.95
C55 C56 1.375(4)
C55 H55 0.95
C56 C57 1.397(4)
C56 H56 0.95
C57 C58 1.479(4)
C58 O10 1.230(3)
C58 C59 1.496(4)
C59 C60 1.377(4)
C60 H60 0.95
Mo1 Mo2 2.0916(3)
Mo1 N4 2.127(2)
Mo1 N2 2.134(2)
Mo1 N6 2.151(2)
Mo1 O8 2.1647(18)
Mo2 N1 2.128(2)
Mo2 O7 2.1288(18)
Mo2 N5 2.133(2)
Mo2 N3 2.145(2)

loop_
_platon_squeeze_void_nr
1
